data_7052969
loop_
_publ_author_name
'Sleem, Hisham Fathy'
'Dawe, Louise Nicole'
'Georghiou, Paris Elias'

_publ_section_title
;
 A tetraamido isophthaloyl-based macrocyclic calcium chloride and
 strontium chloride tritopic receptor
;
_journal_issue 12
_journal_name_full 'New Journal of Chemistry'
_journal_page_first 2451
_journal_paper_doi 10.1039/c2nj40751e
_journal_volume 36
_journal_year 2012
_chemical_formula_moiety 'C32 H44 N4 O8'
_chemical_formula_sum 'C32 H44 N4 O8'
_chemical_formula_weight 612.72
_chemical_name_systematic
;
?
;
_space_group_IT_number 2
_symmetry_cell_setting triclinic
_symmetry_Int_Tables_number 2
_symmetry_space_group_name_Hall '-P 1'
_symmetry_space_group_name_H-M 'P -1'
_atom_sites_solution_hydrogens geom
_atom_sites_solution_primary direct
_atom_sites_solution_secondary difmap
_audit_creation_method SHELXL-97
_cell_angle_alpha 85.179(8)
_cell_angle_beta 82.023(9)
_cell_angle_gamma 75.645(9)
_cell_formula_units_Z 1
_cell_length_a 5.0083(18)
_cell_length_b 9.048(3)
_cell_length_c 17.725(6)
_cell_measurement_reflns_used 2705
_cell_measurement_temperature 163(2)
_cell_measurement_theta_max 27.6
_cell_measurement_theta_min 3.2
_cell_volume 769.6(5)
_computing_cell_refinement 'CrystalClear-SM Expert 2.0 r4 (Rigaku, 2009)'
_computing_data_collection 'CrystalClear-SM Expert 2.0 r4 (Rigaku, 2009)'
_computing_data_reduction 'CrystalClear-SM Expert 2.0 r4 (Rigaku, 2009)'
_computing_molecular_graphics 'CrystalStructure 4.0 (Rigaku, 2010)'
_computing_publication_material 'CrystalStructure 4.0 (Rigaku, 2010)'
_computing_structure_refinement 'SHELXL-97 (Acta Cryst.2008, A64, 112-122)'
_computing_structure_solution 'SHELXL-97 (Acta Cryst.2008, A64, 112-122)'
_diffrn_ambient_temperature 163(2)
_diffrn_detector_area_resol_mean 14.63
_diffrn_measured_fraction_theta_full 0.987
_diffrn_measured_fraction_theta_max 0.987
_diffrn_measurement_device_type 'Rigaku Saturn'
_diffrn_measurement_method \w
_diffrn_radiation_monochromator 'graphite - Rigaku SHINE'
_diffrn_radiation_source 'fine-focus sealed tube'
_diffrn_radiation_type MoK\a
_diffrn_radiation_wavelength 0.71075
_diffrn_reflns_av_R_equivalents 0.1457
_diffrn_reflns_av_sigmaI/netI 0.1657
_diffrn_reflns_limit_h_max 5
_diffrn_reflns_limit_h_min -5
_diffrn_reflns_limit_k_max 10
_diffrn_reflns_limit_k_min -10
_diffrn_reflns_limit_l_max 20
_diffrn_reflns_limit_l_min -21
_diffrn_reflns_number 8677
_diffrn_reflns_theta_full 25.00
_diffrn_reflns_theta_max 25.00
_diffrn_reflns_theta_min 3.20
_exptl_absorpt_coefficient_mu 0.095
_exptl_absorpt_correction_T_max 1.000
_exptl_absorpt_correction_T_min 0.323
_exptl_absorpt_correction_type multi-scan
_exptl_absorpt_process_details 'Jacobson, R. (1998) Private communication'
_exptl_crystal_colour Colorless
_exptl_crystal_density_diffrn 1.322
_exptl_crystal_density_method 'not measured'
_exptl_crystal_description Needle
_exptl_crystal_F_000 328
_exptl_crystal_size_max 0.25
_exptl_crystal_size_mid 0.03
_exptl_crystal_size_min 0.03
_refine_diff_density_max 0.301
_refine_diff_density_min -0.290
_refine_diff_density_rms 0.078
_refine_ls_extinction_method none
_refine_ls_goodness_of_fit_ref 1.107
_refine_ls_hydrogen_treatment mixed
_refine_ls_matrix_type full
_refine_ls_number_parameters 205
_refine_ls_number_reflns 2656
_refine_ls_number_restraints 0
_refine_ls_restrained_S_all 1.107
_refine_ls_R_factor_all 0.2347
_refine_ls_R_factor_gt 0.1365
_refine_ls_shift/su_max 0.000
_refine_ls_shift/su_mean 0.000
_refine_ls_structure_factor_coef Fsqd
_refine_ls_weighting_details 'calc w=1/[\s^2^(Fo^2^)+(0.0977P)^2^+1.0970P] where P=(Fo^2^+2Fc^2^)/3'
_refine_ls_weighting_scheme calc
_refine_ls_wR_factor_gt 0.2533
_refine_ls_wR_factor_ref 0.3084
_reflns_number_gt 1356
_reflns_number_total 2656
_reflns_threshold_expression >2sigma(I)
_cod_data_source_file c2nj40751e.txt
_cod_data_source_block 7
_cod_depositor_comments
;
The following automatic conversions were performed:

'_exptl_absorpt_correction_type' value 'Multi-scan' changed to
'multi-scan' according to
/home/saulius/struct/CIF-dictionaries/cif_core.dic dictionary named
'cif_core.dic' version 2.4.2 from 2011-04-26.

Automatic conversion script
Id: cif_fix_values 1891 2012-01-12 08:04:46Z andrius 
;
_cod_database_code 7052969

loop_
_symmetry_equiv_pos_as_xyz
'x, y, z'
'-x, -y, -z'

loop_
_atom_site_label
_atom_site_type_symbol
_atom_site_fract_x
_atom_site_fract_y
_atom_site_fract_z
_atom_site_U_iso_or_equiv
_atom_site_adp_type
_atom_site_occupancy
_atom_site_symmetry_multiplicity
_atom_site_calc_flag
_atom_site_refinement_flags
O1 O 0.6767(10) 0.1600(5) 0.8423(3) 0.0491(14) Uani 1 1 d .
O2 O 1.0155(9) -0.4003(5) 0.8881(3) 0.0427(13) Uani 1 1 d .
O3 O 0.0031(9) 0.4320(5) 0.2719(3) 0.0427(13) Uani 1 1 d .
O4 O 0.7176(9) 0.2423(5) 0.5491(3) 0.0509(14) Uani 1 1 d .
N1 N 0.7336(12) -0.0917(6) 0.8745(3) 0.0429(17) Uani 1 1 d .
N2 N 0.2917(11) 0.2534(6) 0.5188(3) 0.0398(16) Uani 1 1 d .
C1 C 0.5635(12) 0.1081(7) 0.6940(4) 0.0335(16) Uani 1 1 d .
H1 H 0.6722 0.1805 0.6939 0.040 Uiso 1 1 calc R
C2 C 0.4419(12) 0.0994(7) 0.6304(4) 0.0320(16) Uani 1 1 d .
C3 C 0.2824(13) -0.0073(7) 0.6296(4) 0.0408(18) Uani 1 1 d .
H3 H 0.1975 -0.0138 0.5857 0.049 Uiso 1 1 calc R
C4 C 0.2496(13) -0.1031(7) 0.6935(4) 0.0377(17) Uani 1 1 d .
H4 H 0.1418 -0.1760 0.6938 0.045 Uiso 1 1 calc R
C5 C 0.3743(13) -0.0920(7) 0.7565(4) 0.0374(17) Uani 1 1 d .
H5 H 0.3519 -0.1589 0.7999 0.045 Uiso 1 1 calc R
C6 C 0.5309(13) 0.0131(7) 0.7589(4) 0.0356(17) Uani 1 1 d .
C7 C 0.6533(14) 0.0337(8) 0.8269(4) 0.0375(17) Uani 1 1 d .
C8 C 0.8633(14) -0.0788(7) 0.9390(4) 0.0394(17) Uani 1 1 d .
H8A H 0.7406 0.0019 0.9709 0.047 Uiso 1 1 calc R
H8B H 1.0387 -0.0475 0.9218 0.047 Uiso 1 1 calc R
C9 C 0.9258(15) -0.2278(7) 0.9870(4) 0.0409(18) Uani 1 1 d .
H9A H 0.9965 -0.2099 1.0341 0.049 Uiso 1 1 calc R
H9B H 0.7514 -0.2614 1.0023 0.049 Uiso 1 1 calc R
C10 C 1.1369(15) -0.3538(8) 0.9454(4) 0.0464(19) Uani 1 1 d .
H10A H 1.3014 -0.3162 0.9228 0.056 Uiso 1 1 calc R
H10B H 1.1982 -0.4413 0.9816 0.056 Uiso 1 1 calc R
C11 C 1.2031(14) -0.5116(7) 0.8413(4) 0.0435(19) Uani 1 1 d .
H11A H 1.2801 -0.6032 0.8732 0.052 Uiso 1 1 calc R
H11B H 1.3592 -0.4692 0.8161 0.052 Uiso 1 1 calc R
C12 C -0.0570(14) 0.5545(7) 0.2169(4) 0.0437(19) Uani 1 1 d .
H12A H 0.1177 0.5794 0.1925 0.052 Uiso 1 1 calc R
H12B H -0.1745 0.6462 0.2421 0.052 Uiso 1 1 calc R
C13 C 0.1474(15) 0.4628(7) 0.3293(4) 0.0419(18) Uani 1 1 d .
H13A H 0.0611 0.5665 0.3474 0.050 Uiso 1 1 calc R
H13B H 0.3427 0.4590 0.3084 0.050 Uiso 1 1 calc R
C14 C 0.1381(13) 0.3467(7) 0.3943(4) 0.0371(17) Uani 1 1 d .
H14A H -0.0553 0.3609 0.4193 0.044 Uiso 1 1 calc R
H14B H 0.1971 0.2432 0.3744 0.044 Uiso 1 1 calc R
C15 C 0.3207(13) 0.3589(7) 0.4518(3) 0.0354(17) Uani 1 1 d .
H15A H 0.5164 0.3356 0.4281 0.043 Uiso 1 1 calc R
H15B H 0.2726 0.4650 0.4685 0.043 Uiso 1 1 calc R
C16 C 0.4958(14) 0.2036(7) 0.5625(4) 0.0386(18) Uani 1 1 d .
H2A H 0.141(14) 0.238(7) 0.532(4) 0.045 Uiso 1 1 d .
H1A H 0.744(14) -0.173(8) 0.856(4) 0.050 Uiso 1 1 d .

loop_
_atom_site_aniso_label
_atom_site_aniso_U_11
_atom_site_aniso_U_22
_atom_site_aniso_U_33
_atom_site_aniso_U_23
_atom_site_aniso_U_13
_atom_site_aniso_U_12
O1 0.057(3) 0.035(3) 0.057(3) -0.004(2) -0.018(3) -0.008(2)
O2 0.043(3) 0.031(3) 0.050(3) -0.011(2) -0.007(2) 0.002(2)
O3 0.048(3) 0.031(3) 0.049(3) 0.006(2) -0.009(2) -0.009(2)
O4 0.028(3) 0.053(3) 0.072(4) 0.010(3) -0.007(2) -0.013(2)
N1 0.057(4) 0.024(3) 0.047(4) 0.001(3) -0.011(3) -0.006(3)
N2 0.024(3) 0.044(4) 0.051(4) -0.002(3) -0.001(3) -0.008(3)
C1 0.022(3) 0.032(4) 0.048(4) -0.012(3) -0.001(3) -0.009(3)
C2 0.017(3) 0.028(4) 0.048(4) -0.006(3) -0.001(3) -0.001(3)
C3 0.035(4) 0.042(4) 0.042(4) -0.002(4) -0.004(3) -0.004(3)
C4 0.036(4) 0.033(4) 0.048(5) -0.007(3) -0.003(4) -0.016(3)
C5 0.031(4) 0.030(4) 0.047(4) -0.004(3) -0.006(3) 0.001(3)
C6 0.026(4) 0.031(4) 0.046(4) -0.003(3) 0.003(3) -0.002(3)
C7 0.040(4) 0.034(4) 0.041(4) -0.012(4) -0.002(3) -0.013(3)
C8 0.044(4) 0.036(4) 0.038(4) -0.007(3) -0.008(4) -0.007(3)
C9 0.064(5) 0.031(4) 0.032(4) -0.001(3) -0.010(4) -0.016(3)
C10 0.050(5) 0.038(4) 0.053(5) 0.008(4) -0.019(4) -0.010(4)
C11 0.040(4) 0.030(4) 0.054(5) -0.001(3) -0.006(4) 0.003(3)
C12 0.046(5) 0.025(4) 0.052(5) -0.006(4) 0.001(4) 0.004(3)
C13 0.053(5) 0.031(4) 0.044(4) -0.004(3) -0.017(4) -0.009(3)
C14 0.033(4) 0.038(4) 0.040(4) 0.003(3) -0.003(3) -0.012(3)
C15 0.033(4) 0.039(4) 0.035(4) 0.001(3) -0.001(3) -0.013(3)
C16 0.023(4) 0.036(4) 0.053(5) -0.002(4) -0.002(4) -0.002(3)

loop_
_atom_type_symbol
_atom_type_description
_atom_type_scat_dispersion_real
_atom_type_scat_dispersion_imag
_atom_type_scat_source
C C 0.0033 0.0016 'International Tables Vol C Tables 4.2.6.8 and 6.1.1.4'
H H 0.0000 0.0000 'International Tables Vol C Tables 4.2.6.8 and 6.1.1.4'
N N 0.0061 0.0033 'International Tables Vol C Tables 4.2.6.8 and 6.1.1.4'
O O 0.0106 0.0060 'International Tables Vol C Tables 4.2.6.8 and 6.1.1.4'

loop_
_geom_angle_atom_site_label_1
_geom_angle_atom_site_label_2
_geom_angle_atom_site_label_3
_geom_angle
_geom_angle_site_symmetry_1
_geom_angle_site_symmetry_3
C10 O2 C11 113.7(5) . .
C13 O3 C12 113.3(5) . .
C7 N1 C8 119.8(6) . .
C7 N1 H1A 114(5) . .
C8 N1 H1A 123(5) . .
C16 N2 C15 121.3(6) . .
C16 N2 H2A 121(5) . .
C15 N2 H2A 117(5) . .
C2 C1 C6 121.4(6) . .
C2 C1 H1 119.3 . .
C6 C1 H1 119.3 . .
C1 C2 C3 119.9(6) . .
C1 C2 C16 117.5(6) . .
C3 C2 C16 122.6(6) . .
C4 C3 C2 119.3(7) . .
C4 C3 H3 120.4 . .
C2 C3 H3 120.4 . .
C5 C4 C3 119.5(6) . .
C5 C4 H4 120.2 . .
C3 C4 H4 120.2 . .
C4 C5 C6 122.3(7) . .
C4 C5 H5 118.9 . .
C6 C5 H5 118.9 . .
C5 C6 C1 117.6(7) . .
C5 C6 C7 123.5(6) . .
C1 C6 C7 118.9(6) . .
O1 C7 N1 120.4(6) . .
O1 C7 C6 121.8(6) . .
N1 C7 C6 117.7(6) . .
N1 C8 C9 112.2(6) . .
N1 C8 H8A 109.2 . .
C9 C8 H8A 109.2 . .
N1 C8 H8B 109.2 . .
C9 C8 H8B 109.2 . .
H8A C8 H8B 107.9 . .
C10 C9 C8 112.9(5) . .
C10 C9 H9A 109.0 . .
C8 C9 H9A 109.0 . .
C10 C9 H9B 109.0 . .
C8 C9 H9B 109.0 . .
H9A C9 H9B 107.8 . .
O2 C10 C9 108.9(5) . .
O2 C10 H10A 109.9 . .
C9 C10 H10A 109.9 . .
O2 C10 H10B 109.9 . .
C9 C10 H10B 109.9 . .
H10A C10 H10B 108.3 . .
O2 C11 C12 109.9(5) . 2_656
O2 C11 H11A 109.7 . .
C12 C11 H11A 109.7 2_656 .
O2 C11 H11B 109.7 . .
C12 C11 H11B 109.7 2_656 .
H11A C11 H11B 108.2 . .
O3 C12 C11 109.6(6) . 2_656
O3 C12 H12A 109.7 . .
C11 C12 H12A 109.7 2_656 .
O3 C12 H12B 109.7 . .
C11 C12 H12B 109.7 2_656 .
H12A C12 H12B 108.2 . .
O3 C13 C14 109.4(5) . .
O3 C13 H13A 109.8 . .
C14 C13 H13A 109.8 . .
O3 C13 H13B 109.8 . .
C14 C13 H13B 109.8 . .
H13A C13 H13B 108.2 . .
C15 C14 C13 112.1(6) . .
C15 C14 H14A 109.2 . .
C13 C14 H14A 109.2 . .
C15 C14 H14B 109.2 . .
C13 C14 H14B 109.2 . .
H14A C14 H14B 107.9 . .
N2 C15 C14 111.7(5) . .
N2 C15 H15A 109.3 . .
C14 C15 H15A 109.3 . .
N2 C15 H15B 109.3 . .
C14 C15 H15B 109.3 . .
H15A C15 H15B 107.9 . .
O4 C16 N2 122.1(7) . .
O4 C16 C2 120.9(6) . .
N2 C16 C2 116.9(6) . .

loop_
_geom_bond_atom_site_label_1
_geom_bond_atom_site_label_2
_geom_bond_distance
_geom_bond_site_symmetry_2
O1 C7 1.234(7) .
O2 C10 1.396(7) .
O2 C11 1.428(7) .
O3 C13 1.409(7) .
O3 C12 1.415(7) .
O4 C16 1.233(7) .
N1 C7 1.366(8) .
N1 C8 1.418(8) .
N1 H1A 0.81(7) .
N2 C16 1.335(9) .
N2 C15 1.473(8) .
N2 H2A 0.80(7) .
C1 C2 1.371(9) .
C1 C6 1.392(9) .
C1 H1 0.9500 .
C2 C3 1.399(9) .
C2 C16 1.501(9) .
C3 C4 1.384(9) .
C3 H3 0.9500 .
C4 C5 1.375(9) .
C4 H4 0.9500 .
C5 C6 1.380(9) .
C5 H5 0.9500 .
C6 C7 1.471(9) .
C8 C9 1.521(8) .
C8 H8A 0.9900 .
C8 H8B 0.9900 .
C9 C10 1.513(9) .
C9 H9A 0.9900 .
C9 H9B 0.9900 .
C10 H10A 0.9900 .
C10 H10B 0.9900 .
C11 C12 1.473(9) 2_656
C11 H11A 0.9900 .
C11 H11B 0.9900 .
C12 C11 1.473(9) 2_656
C12 H12A 0.9900 .
C12 H12B 0.9900 .
C13 C14 1.497(8) .
C13 H13A 0.9900 .
C13 H13B 0.9900 .
C14 C15 1.488(8) .
C14 H14A 0.9900 .
C14 H14B 0.9900 .
C15 H15A 0.9900 .
C15 H15B 0.9900 .

loop_
_geom_torsion_atom_site_label_1
_geom_torsion_atom_site_label_2
_geom_torsion_atom_site_label_3
_geom_torsion_atom_site_label_4
_geom_torsion
_geom_torsion_site_symmetry_4
C6 C1 C2 C3 -0.4(9) .
C6 C1 C2 C16 -178.3(5) .
C1 C2 C3 C4 0.0(9) .
C16 C2 C3 C4 177.8(6) .
C2 C3 C4 C5 -0.1(9) .
C3 C4 C5 C6 0.6(9) .
C4 C5 C6 C1 -0.9(9) .
C4 C5 C6 C7 176.4(6) .
C2 C1 C6 C5 0.8(9) .
C2 C1 C6 C7 -176.6(5) .
C8 N1 C7 O1 -4.7(10) .
C8 N1 C7 C6 177.3(6) .
C5 C6 C7 O1 -146.0(7) .
C1 C6 C7 O1 31.3(9) .
C5 C6 C7 N1 32.0(9) .
C1 C6 C7 N1 -150.7(6) .
C7 N1 C8 C9 177.4(6) .
N1 C8 C9 C10 65.0(8) .
C11 O2 C10 C9 175.6(5) .
C8 C9 C10 O2 -70.6(7) .
C10 O2 C11 C12 179.5(5) 2_656
C13 O3 C12 C11 179.1(5) 2_656
C12 O3 C13 C14 165.7(5) .
O3 C13 C14 C15 171.7(5) .
C16 N2 C15 C14 155.1(6) .
C13 C14 C15 N2 175.0(5) .
C15 N2 C16 O4 -0.3(10) .
C15 N2 C16 C2 178.6(6) .
C1 C2 C16 O4 31.5(9) .
C3 C2 C16 O4 -146.3(6) .
C1 C2 C16 N2 -147.4(6) .
C3 C2 C16 N2 34.8(9) .
